data_7055910
loop_
_publ_author_name
'Yu, Qiong'
'Cheng, Guangbin'
'Ju, Xuehai'
'Lu, Chunxu'
'Lin, Qiuhan'
'Yang, Hongwei'

_publ_section_title
;
 Compounds based on 3-amino-4-(5-methyl-1,2,4-oxadiazol-3-yl)furazan as
 insensitive energetic materials
;
_journal_issue 3
_journal_name_full 'New J. Chem.'
_journal_page_first 1202
_journal_paper_doi 10.1039/C6NJ03333D
_journal_volume 41
_journal_year 2017
_chemical_formula_moiety 'C5 H5 N6 Na O5'
_chemical_formula_sum 'C5 H5 N6 Na O5'
_chemical_formula_weight 252.14
_chemical_name_systematic
; 
 ? 
;
_space_group_IT_number 14
_symmetry_cell_setting monoclinic
_symmetry_space_group_name_Hall '-P 2ybc'
_symmetry_space_group_name_H-M 'P 1 21/c 1'
_atom_sites_solution_hydrogens geom
_atom_sites_solution_primary direct
_atom_sites_solution_secondary difmap
_audit_creation_method SHELXL-97
_audit_update_record
;
2016-05-03 deposited with the CCDC.
2016-12-15 downloaded from the CCDC.
;
_cell_angle_alpha 90.00
_cell_angle_beta 90.568(5)
_cell_angle_gamma 90.00
_cell_formula_units_Z 4
_cell_length_a 7.6336(9)
_cell_length_b 3.8428(5)
_cell_length_c 32.115(4)
_cell_measurement_reflns_used 662
_cell_measurement_temperature 173(2)
_cell_measurement_theta_max 24.68
_cell_measurement_theta_min 2.97
_cell_volume 942.0(2)
_computing_structure_refinement 'SHELXL-97 (Sheldrick, 2008)'
_computing_structure_solution 'SHELXS-97 (Sheldrick, 2008)'
_diffrn_ambient_temperature 173(2)
_diffrn_measured_fraction_theta_full 0.980
_diffrn_measured_fraction_theta_max 0.980
_diffrn_measurement_device_type 'PHOTON100 CMOS detector'
_diffrn_measurement_method 'omega scan'
_diffrn_radiation_monochromator 'TRIUMPH curved crystal monochromator'
_diffrn_radiation_source 'fine-focus sealed tube'
_diffrn_radiation_type MoK\a
_diffrn_radiation_wavelength 0.71073
_diffrn_reflns_av_R_equivalents 0.0720
_diffrn_reflns_av_sigmaI/netI 0.0829
_diffrn_reflns_limit_h_max 7
_diffrn_reflns_limit_h_min -9
_diffrn_reflns_limit_k_max 4
_diffrn_reflns_limit_k_min -4
_diffrn_reflns_limit_l_max 38
_diffrn_reflns_limit_l_min -38
_diffrn_reflns_number 4464
_diffrn_reflns_theta_full 25.24
_diffrn_reflns_theta_max 25.24
_diffrn_reflns_theta_min 2.97
_exptl_absorpt_coefficient_mu 0.194
_exptl_absorpt_correction_T_max 0.7454
_exptl_absorpt_correction_T_min 0.6428
_exptl_absorpt_correction_type multi-scan
_exptl_absorpt_process_details 'SADABS (Bruker, 2013)'
_exptl_crystal_density_diffrn 1.778
_exptl_crystal_density_method 'not measured'
_exptl_crystal_description block
_exptl_crystal_F_000 512
_exptl_crystal_size_max 0.11
_exptl_crystal_size_mid 0.08
_exptl_crystal_size_min 0.05
_refine_diff_density_max 0.665
_refine_diff_density_min -0.324
_refine_diff_density_rms 0.086
_refine_ls_extinction_method none
_refine_ls_goodness_of_fit_ref 1.049
_refine_ls_hydrogen_treatment mixed
_refine_ls_matrix_type full
_refine_ls_number_parameters 161
_refine_ls_number_reflns 1677
_refine_ls_number_restraints 2
_refine_ls_restrained_S_all 1.049
_refine_ls_R_factor_all 0.1143
_refine_ls_R_factor_gt 0.0636
_refine_ls_shift/su_max 0.000
_refine_ls_shift/su_mean 0.000
_refine_ls_structure_factor_coef Fsqd
_refine_ls_weighting_details 'calc w=1/[\s^2^(Fo^2^)+(0.0675P)^2^+1.5412P] where P=(Fo^2^+2Fc^2^)/3'
_refine_ls_weighting_scheme calc
_refine_ls_wR_factor_gt 0.1371
_refine_ls_wR_factor_ref 0.1548
_reflns_number_gt 1074
_reflns_number_total 1677
_reflns_threshold_expression >2sigma(I)
_cod_data_source_file c6nj03333d2.cif
_cod_data_source_block 2
_cod_depositor_comments
;
The following automatic conversions were performed:

'_symmetry_cell_setting' value 'Monoclinic' changed to 'monoclinic'
according to
/usr/data/users/saulius/crontab/automatic-downloads/rss-feeds/RSC/lib/dictionaries/cif_core.dic
dictionary named 'cif_core.dic' version 2.4.2 from 2011-04-26.

Automatic conversion script
Id: cif_fix_values 4268 2015-11-12 08:31:59Z antanas 

 Adding full bibliography for 7055909--7055913.cif.
;
_cod_original_sg_symbol_Hall '-P 2ybc  '
_cod_original_sg_symbol_H-M 'P2(1)/c  '
_cod_database_code 7055910

loop_
_symmetry_equiv_pos_as_xyz
'x, y, z'
'-x, y+1/2, -z+1/2'
'-x, -y, -z'
'x, -y-1/2, z-1/2'

loop_
_atom_site_label
_atom_site_type_symbol
_atom_site_fract_x
_atom_site_fract_y
_atom_site_fract_z
_atom_site_U_iso_or_equiv
_atom_site_adp_type
_atom_site_occupancy
_atom_site_symmetry_multiplicity
_atom_site_calc_flag
_atom_site_refinement_flags
C1 C 0.2104(6) 0.4568(11) 0.14585(12) 0.0119(10) Uani 1 1 d .
C2 C 0.2751(5) 0.3500(11) 0.10589(13) 0.0130(10) Uani 1 1 d .
C3 C 0.4474(5) 0.4114(11) 0.08739(12) 0.0121(9) Uani 1 1 d .
C4 C 0.6524(6) 0.3702(12) 0.04535(13) 0.0166(10) Uani 1 1 d .
C5 C 0.7791(6) 0.2899(12) 0.01212(13) 0.0173(11) Uani 1 1 d .
H5A H 0.7242 0.1340 -0.0083 0.026 Uiso 1 1 calc R
H5B H 0.8824 0.1765 0.0243 0.026 Uiso 1 1 calc R
H5C H 0.8144 0.5060 -0.0017 0.026 Uiso 1 1 calc R
N1 N 0.0506(5) 0.3375(10) 0.14970(11) 0.0166(9) Uani 1 1 d .
N2 N 0.1574(5) 0.1696(10) 0.08636(11) 0.0173(9) Uani 1 1 d .
N3 N 0.3142(4) 0.6604(10) 0.17121(11) 0.0156(9) Uani 1 1 d .
N4 N 0.2561(4) 0.7346(9) 0.20818(11) 0.0118(8) Uani 1 1 d .
N5 N 0.5682(5) 0.5965(10) 0.10529(11) 0.0175(9) Uani 1 1 d .
N6 N 0.4930(4) 0.2610(9) 0.04984(11) 0.0125(8) Uani 1 1 d .
Na1 Na 0.1633(2) 0.9008(5) 0.29276(5) 0.0182(5) Uani 1 1 d .
O1 O 0.0152(4) 0.1562(9) 0.11286(9) 0.0203(8) Uani 1 1 d .
O2 O 0.3537(4) 0.9151(9) 0.23133(9) 0.0205(8) Uani 1 1 d .
O3 O 0.1106(4) 0.6389(9) 0.22212(9) 0.0233(8) Uani 1 1 d .
O4 O 0.7086(4) 0.5731(9) 0.07689(9) 0.0194(8) Uani 1 1 d .
O5 O 0.3200(4) 0.4110(9) 0.31278(10) 0.0192(8) Uani 1 1 d D
H5D H 0.404(4) 0.466(13) 0.2992(13) 0.023 Uiso 1 1 d D
H5E H 0.335(6) 0.324(12) 0.3362(8) 0.023 Uiso 1 1 d D

loop_
_atom_site_aniso_label
_atom_site_aniso_U_11
_atom_site_aniso_U_22
_atom_site_aniso_U_33
_atom_site_aniso_U_23
_atom_site_aniso_U_13
_atom_site_aniso_U_12
C1 0.016(2) 0.007(2) 0.013(2) 0.0033(18) 0.0004(17) 0.000(2)
C2 0.013(2) 0.011(2) 0.015(2) 0.0008(19) 0.0032(18) 0.001(2)
C3 0.013(2) 0.009(2) 0.014(2) 0.0013(19) -0.0008(18) 0.002(2)
C4 0.014(2) 0.016(2) 0.019(2) 0.001(2) -0.0003(19) 0.004(2)
C5 0.015(2) 0.021(3) 0.016(2) -0.003(2) 0.0055(19) 0.000(2)
N1 0.015(2) 0.020(2) 0.015(2) -0.0048(17) 0.0009(15) -0.0036(18)
N2 0.0118(19) 0.022(2) 0.018(2) -0.0017(17) 0.0062(16) -0.0025(18)
N3 0.0120(19) 0.022(2) 0.0124(19) -0.0048(17) 0.0059(15) -0.0033(18)
N4 0.0099(19) 0.0108(19) 0.015(2) -0.0006(16) 0.0032(15) 0.0012(16)
N5 0.0137(19) 0.021(2) 0.018(2) -0.0038(18) 0.0081(15) -0.0015(19)
N6 0.0127(19) 0.011(2) 0.0140(19) -0.0028(16) 0.0037(15) -0.0021(17)
Na1 0.0152(9) 0.0207(10) 0.0188(9) 0.0001(8) 0.0045(7) 0.0032(8)
O1 0.0137(16) 0.030(2) 0.0169(17) -0.0055(15) 0.0018(13) -0.0068(15)
O2 0.0178(17) 0.0268(19) 0.0169(17) -0.0067(15) -0.0009(13) -0.0095(16)
O3 0.0127(16) 0.039(2) 0.0187(17) -0.0055(16) 0.0093(13) -0.0091(16)
O4 0.0126(16) 0.0239(18) 0.0218(18) -0.0058(15) 0.0058(13) -0.0011(15)
O5 0.0151(17) 0.025(2) 0.0176(17) 0.0041(15) 0.0030(14) 0.0017(16)

loop_
_atom_type_symbol
_atom_type_description
_atom_type_scat_dispersion_real
_atom_type_scat_dispersion_imag
_atom_type_scat_source
C C 0.0033 0.0016 'International Tables Vol C Tables 4.2.6.8 and 6.1.1.4'
H H 0.0000 0.0000 'International Tables Vol C Tables 4.2.6.8 and 6.1.1.4'
N N 0.0061 0.0033 'International Tables Vol C Tables 4.2.6.8 and 6.1.1.4'
O O 0.0106 0.0060 'International Tables Vol C Tables 4.2.6.8 and 6.1.1.4'
Na Na 0.0362 0.0249 'International Tables Vol C Tables 4.2.6.8 and 6.1.1.4'

loop_
_geom_angle_atom_site_label_1
_geom_angle_atom_site_label_2
_geom_angle_atom_site_label_3
_geom_angle
_geom_angle_site_symmetry_1
_geom_angle_site_symmetry_3
N1 C1 N3 132.4(4) . .
N1 C1 C2 108.2(4) . .
N3 C1 C2 119.3(4) . .
N2 C2 C1 110.0(4) . .
N2 C2 C3 120.8(4) . .
C1 C2 C3 129.2(4) . .
N5 C3 N6 115.6(4) . .
N5 C3 C2 123.1(4) . .
N6 C3 C2 121.3(4) . .
N6 C4 O4 113.4(4) . .
N6 C4 C5 129.3(4) . .
O4 C4 C5 117.3(4) . .
C4 C5 H5A 109.5 . .
C4 C5 H5B 109.5 . .
H5A C5 H5B 109.5 . .
C4 C5 H5C 109.5 . .
H5A C5 H5C 109.5 . .
H5B C5 H5C 109.5 . .
C1 N1 O1 105.5(3) . .
C1 N1 Na1 130.8(3) . 2_545
O1 N1 Na1 123.7(2) . 2_545
C2 N2 O1 105.5(3) . .
N4 N3 C1 117.7(3) . .
O3 N4 O2 118.1(3) . .
O3 N4 N3 124.8(3) . .
O2 N4 N3 117.0(3) . .
O3 N4 Na1 60.2(2) . .
O2 N4 Na1 58.01(19) . .
N3 N4 Na1 174.3(3) . .
C3 N5 O4 102.7(3) . .
C4 N6 C3 101.9(4) . .
O5 Na1 O3 146.76(14) . 2
O5 Na1 O5 109.69(14) . 1_565
O3 Na1 O5 100.35(13) 2 1_565
O5 Na1 O2 86.17(12) . .
O3 Na1 O2 111.28(12) 2 .
O5 Na1 O2 84.20(12) 1_565 .
O5 Na1 N1 93.17(13) . 2
O3 Na1 N1 66.20(12) 2 2
O5 Na1 N1 102.20(13) 1_565 2
O2 Na1 N1 173.37(14) . 2
O5 Na1 O3 90.16(13) . .
O3 Na1 O3 80.59(9) 2 .
O5 Na1 O3 130.50(13) 1_565 .
O2 Na1 O3 51.36(10) . .
N1 Na1 O3 122.08(13) 2 .
O5 Na1 N4 87.16(12) . .
O3 Na1 N4 97.01(11) 2 .
O5 Na1 N4 108.00(12) 1_565 .
O2 Na1 N4 25.65(9) . .
N1 Na1 N4 147.77(13) 2 .
O3 Na1 N4 25.74(9) . .
O5 Na1 Na1 144.30(9) . 1_565
O3 Na1 Na1 66.85(10) 2 1_565
O5 Na1 Na1 34.60(9) 1_565 1_565
O2 Na1 Na1 88.72(9) . 1_565
N1 Na1 Na1 95.60(10) 2 1_565
O3 Na1 Na1 113.63(9) . 1_565
N4 Na1 Na1 102.79(8) . 1_565
O5 Na1 Na1 35.70(9) . 1_545
O3 Na1 Na1 113.15(10) 2 1_545
O5 Na1 Na1 145.39(9) 1_565 1_545
O2 Na1 Na1 91.28(9) . 1_545
N1 Na1 Na1 84.39(10) 2 1_545
O3 Na1 Na1 66.37(9) . 1_545
N4 Na1 Na1 77.21(8) . 1_545
Na1 Na1 Na1 179.998(1) 1_565 1_545
O5 Na1 Na1 149.58(10) . 2
O3 Na1 Na1 31.99(7) 2 2
O5 Na1 Na1 95.40(8) 1_565 2
O2 Na1 Na1 79.36(9) . 2
N1 Na1 Na1 98.16(11) 2 2
O3 Na1 Na1 59.94(9) . 2
N4 Na1 Na1 68.40(8) . 2
Na1 Na1 Na1 62.50(2) 1_565 2
Na1 Na1 Na1 117.50(2) 1_545 2
O5 Na1 Na1 96.45(9) . 2_545
O3 Na1 Na1 60.98(10) 2 2_545
O5 Na1 Na1 148.68(10) 1_565 2_545
O2 Na1 Na1 80.57(9) . 2_545
N1 Na1 Na1 92.97(11) 2 2_545
O3 Na1 Na1 29.42(7) . 2_545
N4 Na1 Na1 55.07(8) . 2_545
Na1 Na1 Na1 117.50(2) 1_565 2_545
Na1 Na1 Na1 62.50(2) 1_545 2_545
Na1 Na1 Na1 55.00(4) 2 2_545
O5 Na1 H5D 18.9(6) . .
O3 Na1 H5D 160.3(10) 2 .
O5 Na1 H5D 99.2(10) 1_565 .
O2 Na1 H5D 68.9(7) . .
N1 Na1 H5D 111.2(7) 2 .
O3 Na1 H5D 85.3(11) . .
N4 Na1 H5D 75.1(9) . .
Na1 Na1 H5D 132.1(9) 1_565 .
Na1 Na1 H5D 47.9(9) 1_545 .
Na1 Na1 H5D 143.3(10) 2 .
Na1 Na1 H5D 100.5(11) 2_545 .
N2 O1 N1 110.8(3) . .
N4 O2 Na1 96.3(2) . .
N4 O3 Na1 146.8(3) . 2_545
N4 O3 Na1 94.1(2) . .
Na1 O3 Na1 118.60(12) 2_545 .
C4 O4 N5 106.5(3) . .
Na1 O5 Na1 109.69(14) . 1_545
Na1 O5 H5D 93(4) . .
Na1 O5 H5D 118(4) 1_545 .
Na1 O5 H5E 130(3) . .
Na1 O5 H5E 89(3) 1_545 .
H5D O5 H5E 119(5) . .

loop_
_geom_bond_atom_site_label_1
_geom_bond_atom_site_label_2
_geom_bond_distance
_geom_bond_site_symmetry_2
C1 N1 1.310(5) .
C1 N3 1.375(5) .
C1 C2 1.439(6) .
C2 N2 1.292(5) .
C2 C3 1.468(6) .
C3 N5 1.295(5) .
C3 N6 1.385(5) .
C4 N6 1.297(5) .
C4 O4 1.345(5) .
C4 C5 1.480(6) .
C5 H5A 0.9800 .
C5 H5B 0.9800 .
C5 H5C 0.9800 .
N1 O1 1.397(4) .
N1 Na1 2.490(4) 2_545
N2 O1 1.387(4) .
N3 N4 1.303(5) .
N4 O3 1.256(4) .
N4 O2 1.257(4) .
N4 Na1 2.886(4) .
N5 O4 1.417(4) .
Na1 O5 2.318(4) .
Na1 O3 2.328(3) 2
Na1 O5 2.382(4) 1_565
Na1 O2 2.463(3) .
Na1 N1 2.490(4) 2
Na1 O3 2.511(3) .
Na1 Na1 3.8428(5) 1_565
Na1 Na1 3.8428(5) 1_545
Na1 Na1 4.161(3) 2
Na1 Na1 4.161(3) 2_545
Na1 H5D 2.49(5) .
O3 Na1 2.328(3) 2_545
O5 Na1 2.382(4) 1_545
O5 H5D 0.81(2) .
O5 H5E 0.831(19) .
